data_7702633
loop_
_publ_author_name
'Boubals, Nathalie'
'Drew, Michael G. B.'
'Hill, Cl\'ement'
'Hudson, Michael J.'
'Iveson, Peter B.'
'Madic, Charles'
'Russell, Mark L.'
'Youngs, Tristan G. A.'

_publ_section_title
;
 Americium(iii) and europium(iii) solvent extraction studies of
 amide-substituted triazine ligands and complexes formed with
 ytterbium(iii)
;
_journal_issue 1
_journal_name_full 'Journal of the Chemical Society, Dalton Transactions'
_journal_page_first 55
_journal_paper_doi 10.1039/b104181a
_journal_year 2002
_chemical_formula_sum 'C20 H29 N9 O14.5 Yb'
_chemical_formula_weight 800.56
_space_group_IT_number 15
_space_group_name_Hall '-C 2yc'
_space_group_name_H-M_alt 'C 1 2/c 1'
_symmetry_cell_setting monoclinic
_symmetry_space_group_name_H-M 'C 1 2/c 1'
_atom_sites_solution_hydrogens geom
_atom_sites_solution_primary direct
_atom_sites_solution_secondary difmap
_audit_creation_method SHELXL-97
_cell_angle_alpha 90.00
_cell_angle_beta 103.488(10)
_cell_angle_gamma 90.00
_cell_formula_units_Z 4
_cell_length_a 24.35(3)
_cell_length_b 16.760(18)
_cell_length_c 14.812(17)
_cell_measurement_reflns_used all
_cell_measurement_temperature 293(2)
_cell_volume 5878(12)
_computing_cell_refinement XDS
_computing_data_collection 'XDS (Kabsch, 1991)'
_computing_data_reduction XDS
_computing_molecular_graphics PLATON(Spek,1994)
_computing_structure_refinement 'SHELXL-93 (Sheldrick, 1993)'
_computing_structure_solution 'SHELXS-86 (Sheldrick, 1990)'
_diffrn_ambient_temperature 293(2)
_diffrn_measurement_device 'Marresearch Image Plate'
_diffrn_measurement_method '95 frames at 2^o intervals, counting time 2 min.'
_diffrn_radiation_monochromator graphite
_diffrn_radiation_source 'fine-focus sealed tube'
_diffrn_radiation_type MoK\a
_diffrn_radiation_wavelength 0.71073
_diffrn_reflns_av_R_equivalents 0.0762
_diffrn_reflns_av_sigmaI/netI 0.1184
_diffrn_reflns_limit_h_max 29
_diffrn_reflns_limit_h_min 0
_diffrn_reflns_limit_k_max 20
_diffrn_reflns_limit_k_min -20
_diffrn_reflns_limit_l_max 15
_diffrn_reflns_limit_l_min -17
_diffrn_reflns_number 6980
_diffrn_reflns_theta_max 26.12
_diffrn_reflns_theta_min 2.81
_exptl_absorpt_coefficient_mu 3.266
_exptl_absorpt_correction_T_max 1.000
_exptl_absorpt_correction_T_min 0.282
_exptl_absorpt_correction_type 'DIFABS(Walker and Stuart, 1983)'
_exptl_crystal_density_diffrn 1.809
_exptl_crystal_density_method 'not measured'
_exptl_crystal_F_000 3184
_exptl_crystal_size_max 0.20
_exptl_crystal_size_mid 0.15
_exptl_crystal_size_min 0.15
_refine_diff_density_max 3.540
_refine_diff_density_min -1.922
_refine_diff_density_rms 0.255
_refine_ls_extinction_method none
_refine_ls_goodness_of_fit_ref 0.951
_refine_ls_hydrogen_treatment mixed
_refine_ls_matrix_type full
_refine_ls_number_parameters 190
_refine_ls_number_reflns 4420
_refine_ls_number_restraints 0
_refine_ls_restrained_S_all 0.951
_refine_ls_R_factor_all 0.2547
_refine_ls_R_factor_gt 0.1119
_refine_ls_shift/su_max 0.000
_refine_ls_shift/su_mean 0.000
_refine_ls_structure_factor_coef Fsqd
_refine_ls_weighting_details 'w=1/[\s^2^(Fo^2^)+(0.1840P)^2^+0.0000P] where P=(Fo^2^+2Fc^2^)/3'
_refine_ls_weighting_scheme calc
_refine_ls_wR_factor_gt 0.2809
_refine_ls_wR_factor_ref 0.3363
_reflns_number_gt 1799
_reflns_number_total 4420
_reflns_threshold_expression >2sigma(I)
_cod_data_source_file b104181a.txt
_cod_data_source_block Yb(L7)_complex
_cod_depositor_comments
;
The following automatic conversions were performed:

data item '_refine_ls_weighting_scheme' value 'calc
w=1/[\s^2^(Fo^2^)+(0.1840P)^2^+0.0000P] where P=(Fo^2^+2Fc^2^)/3' was
changed to 'calc'. A new data item '_refine_ls_weighting_details' was
created with the value set to
'w=1/[\s^2^(Fo^2^)+(0.1840P)^2^+0.0000P] where P=(Fo^2^+2Fc^2^)/3'.

Automatic conversion script
Id: cif_fix_values 6909 2019-04-08 15:41:33Z antanas 
;
_cod_original_cell_volume 5878(11)
_cod_original_sg_symbol_H-M C2/c
_cod_database_code 7702633

loop_
_symmetry_equiv_pos_as_xyz
'x, y, z'
'-x, y, -z+1/2'
'x+1/2, y+1/2, z'
'-x+1/2, y+1/2, -z+1/2'
'-x, -y, -z'
'x, -y, z-1/2'
'-x+1/2, -y+1/2, -z'
'x+1/2, -y+1/2, z-1/2'

loop_
_atom_site_label
_atom_site_type_symbol
_atom_site_fract_x
_atom_site_fract_y
_atom_site_fract_z
_atom_site_U_iso_or_equiv
_atom_site_adp_type
_atom_site_occupancy
_atom_site_calc_flag
_atom_site_refinement_flags
Yb1 Yb 0.15760(5) 0.07512(7) 0.63833(7) 0.0536(5) Uani 1 d .
N11 N 0.2167(10) -0.0508(14) 0.6329(14) 0.062(6) Uiso 1 d .
C16 C 0.2702(12) -0.0434(17) 0.6338(17) 0.055(7) Uiso 1 d .
C15 C 0.3070(13) -0.1114(19) 0.6379(18) 0.067(8) Uiso 1 d .
H15 H 0.3447 -0.1049 0.6365 0.080 Uiso 1 calc R
C14 C 0.2854(12) -0.1846(19) 0.6436(17) 0.063(7) Uiso 1 d .
H14 H 0.3080 -0.2293 0.6436 0.076 Uiso 1 calc R
C13 C 0.2350(15) -0.193(2) 0.649(2) 0.082(9) Uiso 1 d .
H13 H 0.2209 -0.2438 0.6565 0.099 Uiso 1 calc R
C12 C 0.1983(16) -0.122(2) 0.644(2) 0.091(10) Uiso 1 d .
H12 H 0.1611 -0.1290 0.6486 0.109 Uiso 1 calc R
N21 N 0.2525(9) 0.0964(13) 0.6264(13) 0.054(5) Uiso 1 d .
C22 C 0.2928(12) 0.0385(18) 0.6294(17) 0.056(7) Uiso 1 d .
N23 N 0.3486(10) 0.0459(15) 0.6298(14) 0.061(6) Uiso 1 d .
C24 C 0.3623(12) 0.1206(18) 0.6266(16) 0.055(7) Uiso 1 d .
N25 N 0.3303(9) 0.1847(13) 0.6216(13) 0.053(5) Uiso 1 d .
C26 C 0.2764(11) 0.1723(16) 0.6240(15) 0.049(6) Uiso 1 d .
N31 N 0.1847(8) 0.2171(12) 0.6139(12) 0.045(5) Uiso 1 d .
C36 C 0.1446(10) 0.2753(16) 0.6064(14) 0.045(6) Uiso 1 d .
H36 H 0.1071 0.2615 0.6023 0.054 Uiso 1 calc R
C35 C 0.1595(13) 0.3532(19) 0.6050(18) 0.068(8) Uiso 1 d .
H35 H 0.1323 0.3930 0.5999 0.081 Uiso 1 calc R
C34 C 0.2175(13) 0.374(2) 0.6113(19) 0.071(8) Uiso 1 d .
H34 H 0.2289 0.4268 0.6119 0.086 Uiso 1 calc R
C33 C 0.2545(11) 0.3143(16) 0.6162(15) 0.051(6) Uiso 1 d .
H33 H 0.2922 0.3250 0.6179 0.061 Uiso 1 calc R
C32 C 0.2356(10) 0.2355(16) 0.6187(15) 0.047(6) Uiso 1 d .
N41 N 0.4175(9) 0.1379(14) 0.6252(13) 0.055(5) Uiso 1 d .
H41 H 0.4265 0.1876 0.6290 0.066 Uiso 1 calc R
C42 C 0.4604(14) 0.086(2) 0.619(2) 0.078(9) Uiso 1 d .
O43 O 0.4500(11) 0.0129(18) 0.6098(16) 0.108(8) Uiso 1 d .
C51 C 0.5170(14) 0.123(2) 0.618(2) 0.077(9) Uiso 1 d .
H51 H 0.5238 0.1662 0.6635 0.093 Uiso 1 calc R
C52 C 0.5670(10) 0.0641(16) 0.6432(17) 0.053(6) Uiso 1 d .
H52A H 0.5701 0.0457 0.7063 0.064 Uiso 1 calc R
H52B H 0.5585 0.0180 0.6027 0.064 Uiso 1 calc R
C53 C 0.6214(14) 0.096(2) 0.636(2) 0.076(9) Uiso 1 d .
H53A H 0.6493 0.0541 0.6465 0.091 Uiso 1 calc R
H53B H 0.6335 0.1365 0.6841 0.091 Uiso 1 calc R
C54 C 0.6179(15) 0.134(2) 0.541(2) 0.089(10) Uiso 1 d .
H54A H 0.6543 0.1574 0.5409 0.107 Uiso 1 calc R
H54B H 0.6109 0.0920 0.4949 0.107 Uiso 1 calc R
C55 C 0.5732(18) 0.197(3) 0.514(3) 0.122(14) Uiso 1 d .
H55A H 0.5695 0.2122 0.4494 0.146 Uiso 1 calc R
H55B H 0.5828 0.2438 0.5524 0.146 Uiso 1 calc R
C56 C 0.5127(12) 0.1567(18) 0.5280(18) 0.063(7) Uiso 1 d .
H56A H 0.4838 0.1977 0.5177 0.076 Uiso 1 calc R
H56B H 0.5007 0.1156 0.4815 0.076 Uiso 1 calc R
O100 O 0.0990(7) 0.1375(11) 0.7275(11) 0.055(4) Uiso 1 d .
O101 O 0.1588(7) 0.0449(10) 0.4865(10) 0.050(4) Uiso 1 d .
O102 O 0.0922(7) -0.0235(11) 0.6366(10) 0.053(4) Uiso 1 d .
O103 O 0.0752(8) 0.1259(11) 0.5341(11) 0.060(5) Uiso 1 d .
O51 O 0.0804(10) 0.0799(15) 0.3133(15) 0.092(7) Uiso 1 d .
O52 O 0.0705(10) 0.1942(15) 0.2321(15) 0.095(7) Uiso 1 d .
N53 N 0.0716(10) 0.1573(15) 0.3030(15) 0.061(6) Uiso 1 d .
O54 O 0.0677(9) 0.1954(13) 0.3745(13) 0.077(6) Uiso 1 d .
N43 N 0.2138(8) 0.0753(13) 0.8362(12) 0.045(5) Uiso 1 d .
O44 O 0.2323(7) 0.0707(12) 0.9187(11) 0.062(5) Uiso 1 d .
O41 O 0.2207(8) 0.1316(12) 0.7863(12) 0.065(5) Uiso 1 d .
O42 O 0.1843(8) 0.0177(13) 0.7936(12) 0.071(5) Uiso 1 d .
N63 N -0.0515(10) 0.1180(15) 0.5884(14) 0.059(6) Uiso 1 d .
O61 O -0.1041(11) 0.1156(16) 0.5840(16) 0.098(7) Uiso 1 d .
O62 O -0.0180(9) 0.1504(14) 0.6523(14) 0.081(6) Uiso 1 d .
O64 O -0.0328(8) 0.0865(12) 0.5217(13) 0.071(5) Uiso 1 d .
O1 O 0.5317(18) 0.156(3) 0.244(3) 0.079(12) Uiso 0.50 d P

loop_
_atom_site_aniso_label
_atom_site_aniso_U_11
_atom_site_aniso_U_22
_atom_site_aniso_U_33
_atom_site_aniso_U_23
_atom_site_aniso_U_13
_atom_site_aniso_U_12
Yb1 0.0590(8) 0.0553(8) 0.0460(7) 0.0018(6) 0.0114(4) -0.0031(8)

loop_
_atom_type_symbol
_atom_type_description
_atom_type_scat_dispersion_real
_atom_type_scat_dispersion_imag
_atom_type_scat_source
C C 0.0033 0.0016 'International Tables Vol C Tables 4.2.6.8 and 6.1.1.4'
H H 0.0000 0.0000 'International Tables Vol C Tables 4.2.6.8 and 6.1.1.4'
N N 0.0061 0.0033 'International Tables Vol C Tables 4.2.6.8 and 6.1.1.4'
O O 0.0106 0.0060 'International Tables Vol C Tables 4.2.6.8 and 6.1.1.4'
Yb Yb -0.3850 5.5486 'International Tables Vol C Tables 4.2.6.8 and 6.1.1.4'

loop_
_geom_angle_atom_site_label_1
_geom_angle_atom_site_label_2
_geom_angle_atom_site_label_3
_geom_angle
O102 Yb1 O101 89.8(6)
O102 Yb1 O103 76.8(6)
O101 Yb1 O103 69.4(6)
O102 Yb1 N21 142.2(7)
O101 Yb1 N21 74.2(6)
O103 Yb1 N21 125.6(6)
O102 Yb1 O100 79.6(6)
O101 Yb1 O100 140.9(6)
O103 Yb1 O100 71.5(6)
N21 Yb1 O100 133.3(7)
O102 Yb1 O42 76.0(6)
O101 Yb1 O42 140.4(6)
O103 Yb1 O42 138.6(6)
N21 Yb1 O42 94.6(7)
O100 Yb1 O42 73.4(6)
O102 Yb1 N31 152.2(6)
O101 Yb1 N31 90.2(6)
O103 Yb1 N31 77.2(6)
N21 Yb1 N31 63.7(7)
O100 Yb1 N31 82.9(6)
O42 Yb1 N31 119.2(6)
O102 Yb1 O41 123.8(6)
O101 Yb1 O41 140.9(6)
O103 Yb1 O41 132.2(6)
N21 Yb1 O41 66.9(6)
O100 Yb1 O41 71.4(6)
O42 Yb1 O41 50.2(7)
N31 Yb1 O41 69.3(6)
O102 Yb1 N11 78.4(7)
O101 Yb1 N11 69.8(6)
O103 Yb1 N11 131.8(7)
N21 Yb1 N11 64.0(7)
O100 Yb1 N11 141.7(6)
O42 Yb1 N11 71.1(7)
N31 Yb1 N11 127.2(7)
O41 Yb1 N11 95.9(7)
C12 N11 C16 117(3)
C12 N11 Yb1 123(2)
C16 N11 Yb1 119.1(19)
N11 C16 C15 122(3)
N11 C16 C22 118(3)
C15 C16 C22 120(2)
C14 C15 C16 118(3)
C13 C14 C15 121(3)
C14 C13 C12 120(4)
N11 C12 C13 122(3)
C22 N21 C26 110(2)
C22 N21 Yb1 126.0(18)
C26 N21 Yb1 123.5(16)
N23 C22 N21 130(3)
N23 C22 C16 118(3)
N21 C22 C16 113(2)
C24 N23 C22 111(2)
N23 C24 N25 129(3)
N23 C24 N41 117(3)
N25 C24 N41 113(3)
C24 N25 C26 116(2)
N25 C26 N21 124(2)
N25 C26 C32 124(2)
N21 C26 C32 113(2)
C32 N31 C36 120(2)
C32 N31 Yb1 120.6(17)
C36 N31 Yb1 118.6(15)
C35 C36 N31 120(2)
C36 C35 C34 120(3)
C33 C34 C35 118(3)
C34 C33 C32 119(3)
N31 C32 C33 124(2)
N31 C32 C26 119(2)
C33 C32 C26 118(2)
C24 N41 C42 128(3)
O43 C42 N41 119(3)
O43 C42 C51 124(3)
N41 C42 C51 116(3)
C56 C51 C42 107(3)
C56 C51 C52 111(3)
C42 C51 C52 114(3)
C53 C52 C51 115(3)
C52 C53 C54 111(3)
C55 C54 C53 115(3)
C54 C55 C56 107(3)
C51 C56 C55 114(3)
O52 N53 O54 119(3)
O52 N53 O51 125(2)
O54 N53 O51 116(2)
O44 N43 O41 126(2)
O44 N43 O42 119(2)
O41 N43 O42 114.9(19)
N43 O41 Yb1 95.3(14)
N43 O42 Yb1 99.4(14)
O62 N63 O61 122(2)
O62 N63 O64 119(2)
O61 N63 O64 119(2)

loop_
_geom_bond_atom_site_label_1
_geom_bond_atom_site_label_2
_geom_bond_distance
Yb1 O102 2.290(18)
Yb1 O101 2.313(15)
Yb1 O103 2.385(18)
Yb1 N21 2.39(2)
Yb1 O100 2.398(16)
Yb1 O42 2.437(19)
Yb1 N31 2.52(2)
Yb1 O41 2.548(18)
Yb1 N11 2.57(2)
N11 C12 1.30(4)
N11 C16 1.30(3)
C16 C15 1.44(4)
C16 C22 1.49(4)
C15 C14 1.34(4)
C14 C13 1.26(4)
C13 C12 1.48(5)
N21 C22 1.37(3)
N21 C26 1.40(3)
C22 N23 1.36(3)
N23 C24 1.30(3)
C24 N25 1.32(3)
C24 N41 1.38(3)
N25 C26 1.34(3)
C26 C32 1.44(4)
N31 C32 1.26(3)
N31 C36 1.37(3)
C36 C35 1.36(4)
C35 C34 1.44(4)
C34 C33 1.33(4)
C33 C32 1.40(4)
N41 C42 1.38(4)
C42 O43 1.25(4)
C42 C51 1.51(4)
C51 C56 1.43(4)
C51 C52 1.54(4)
C52 C53 1.46(4)
C53 C54 1.52(4)
C54 C55 1.50(5)
C55 C56 1.68(5)
O51 N53 1.32(3)
O52 N53 1.21(3)
N53 O54 1.26(3)
N43 O44 1.20(2)
N43 O41 1.23(2)
N43 O42 1.28(3)
N63 O62 1.22(3)
N63 O61 1.27(3)
N63 O64 1.29(3)
